data_7128966
loop_
_publ_author_name
'Cao, Tingting'
'Retailleau, Pascal'
'Milcent, Thierry'
'Crousse, Beno\^it'

_publ_section_title
;
 Synthesis of <i>N</i>-CF<sub>3</sub> hydrazines through radical
 trifluoromethylation of azodicarboxylates.
;
_journal_issue 80
_journal_name_full 'Chemical communications (Cambridge, England)'
_journal_page_first 10351
_journal_page_last 10354
_journal_paper_doi 10.1039/d1cc04538e
_journal_volume 57
_journal_year 2021
_chemical_formula_moiety 'C11 H19 F3 N2 O4'
_chemical_formula_sum 'C11 H19 F3 N2 O4'
_chemical_formula_weight 300.28
_chemical_name_systematic 'di-tert-butyl 1-(trifluoromethyl)hydrazine-1,2-dicarboxylate'
_space_group_crystal_system monoclinic
_space_group_IT_number 14
_space_group_name_Hall '-P 2ybc'
_space_group_name_H-M_alt 'P 1 21/c 1'
_atom_sites_solution_hydrogens mixed
_atom_sites_solution_primary other
_atom_sites_solution_secondary difmap
_audit_creation_method SHELXL-2018/3
_audit_update_record
;
2020-12-10 deposited with the CCDC.	2021-09-13 downloaded from the CCDC.
;
_cell_angle_alpha 90
_cell_angle_beta 102.260(3)
_cell_angle_gamma 90
_cell_formula_units_Z 4
_cell_length_a 9.7754(3)
_cell_length_b 16.4149(5)
_cell_length_c 9.7376(3)
_cell_measurement_reflns_used 7056
_cell_measurement_temperature 173(2)
_cell_measurement_theta_max 28.8830
_cell_measurement_theta_min 4.1590
_cell_volume 1526.88(8)
_computing_cell_refinement 'CrysAlisPro 1.171.39.46 (Rigaku OD, 2018)'
_computing_data_collection 'CrysAlisPro 1.171.39.46 (Rigaku OD, 2018)'
_computing_data_reduction 'CrysAlisPro 1.171.39.46 (Rigaku OD, 2018)'
_computing_structure_refinement 'SHELXL-2018/3 (Sheldrick, 2018)'
_computing_structure_solution 'SHELXT 2014/5 (Sheldrick, 2014)'
_diffrn_ambient_temperature 173(2)
_diffrn_detector 'HPAD Dectris PILATUS3R 200K-A'
_diffrn_measured_fraction_theta_full 0.992
_diffrn_measured_fraction_theta_max 0.989
_diffrn_measurement_device
;
 \k-geometry diffractometer
;
_diffrn_measurement_device_type
;
Rigaku XtaLabPro AFC12 (Right) goniometer
;
_diffrn_measurement_specimen_support Fiber
_diffrn_radiation_monochromator 'Rigaku MaxFlux double bounce layer optic'
_diffrn_radiation_type MoK\a
_diffrn_radiation_wavelength 0.71073
_diffrn_reflns_av_R_equivalents 0.0324
_diffrn_reflns_av_unetI/netI 0.0262
_diffrn_reflns_Laue_measured_fraction_full 0.992
_diffrn_reflns_Laue_measured_fraction_max 0.989
_diffrn_reflns_limit_h_max 12
_diffrn_reflns_limit_h_min -12
_diffrn_reflns_limit_k_max 20
_diffrn_reflns_limit_k_min -20
_diffrn_reflns_limit_l_max 12
_diffrn_reflns_limit_l_min -12
_diffrn_reflns_number 15733
_diffrn_reflns_point_group_measured_fraction_full 0.992
_diffrn_reflns_point_group_measured_fraction_max 0.989
_diffrn_reflns_theta_full 25.242
_diffrn_reflns_theta_max 26.731
_diffrn_reflns_theta_min 4.535
_diffrn_source 'micro-focus sealed X-ray tube'
_diffrn_source_type 'Rigaku microsource mm003'
_exptl_absorpt_coefficient_mu 0.121
_exptl_absorpt_correction_T_max 1.00000
_exptl_absorpt_correction_T_min 0.83642
_exptl_absorpt_correction_type multi-scan
_exptl_absorpt_process_details
;
CrysAlisPro 1.171.39.46 (Rigaku Oxford Diffraction, 2018)
Empirical absorption correction using spherical harmonics,
 implemented in SCALE3 ABSPACK scaling algorithm.
;
_exptl_crystal_colour colourless
_exptl_crystal_density_diffrn 1.306
_exptl_crystal_description prism
_exptl_crystal_F_000 632
_exptl_crystal_size_max 0.24
_exptl_crystal_size_mid 0.14
_exptl_crystal_size_min 0.12
_refine_diff_density_max 0.261
_refine_diff_density_min -0.212
_refine_diff_density_rms 0.035
_refine_ls_extinction_method none
_refine_ls_goodness_of_fit_ref 1.050
_refine_ls_hydrogen_treatment mixed
_refine_ls_matrix_type full
_refine_ls_number_parameters 191
_refine_ls_number_reflns 3213
_refine_ls_number_restraints 0
_refine_ls_restrained_S_all 1.050
_refine_ls_R_factor_all 0.0445
_refine_ls_R_factor_gt 0.0373
_refine_ls_shift/su_max 0.000
_refine_ls_shift/su_mean 0.000
_refine_ls_structure_factor_coef Fsqd
_refine_ls_weighting_details 'w=1/[\s^2^(Fo^2^)+(0.0405P)^2^+0.4357P] where P=(Fo^2^+2Fc^2^)/3'
_refine_ls_weighting_scheme calc
_refine_ls_wR_factor_gt 0.0923
_refine_ls_wR_factor_ref 0.0961
_reflns_Friedel_coverage 0.000
_reflns_number_gt 2757
_reflns_number_total 3226
_reflns_threshold_expression 'I > 2\s(I)'
_cod_data_source_file d1cc04538e2.cif
_cod_data_source_block CB-CF3-Boc
_cod_depositor_comments 'Adding full bibliography for 7128966--7128968.cif.'
_cod_original_sg_symbol_H-M 'P 21/c'
_cod_database_code 7128966
_shelx_space_group_comment
;
The symmetry employed for this shelxl refinement is uniquely defined
by the following loop, which should always be used as a source of
symmetry information in preference to the above space-group names.
They are only intended as comments.
;

loop_
_space_group_symop_operation_xyz
'x, y, z'
'-x, y+1/2, -z+1/2'
'-x, -y, -z'
'x, -y-1/2, z-1/2'

loop_
_atom_site_label
_atom_site_type_symbol
_atom_site_fract_x
_atom_site_fract_y
_atom_site_fract_z
_atom_site_U_iso_or_equiv
_atom_site_adp_type
_atom_site_occupancy
_atom_site_site_symmetry_order
_atom_site_calc_flag
_atom_site_refinement_flags_posn
_atom_site_refinement_flags_adp
_atom_site_refinement_flags_occupancy
_atom_site_disorder_assembly
_atom_site_disorder_group
C1 C 0.50668(13) 0.37238(7) 0.67677(13) 0.0309(3) Uani 1 1 d . . . . .
F1 F 0.71123(9) 0.24811(6) 0.79046(9) 0.0558(3) Uani 1 1 d . . . . .
N1 N 0.53028(10) 0.29645(6) 0.61968(11) 0.0298(2) Uani 1 1 d . . . . .
O1 O 0.59972(10) 0.41116(6) 0.74515(12) 0.0493(3) Uani 1 1 d . . . . .
C2 C 0.31848(15) 0.46763(8) 0.68949(14) 0.0387(3) Uani 1 1 d . . . . .
F2 F 0.66892(10) 0.19168(6) 0.58963(11) 0.0581(3) Uani 1 1 d . . . . .
N2 N 0.42046(11) 0.24561(6) 0.56209(10) 0.0286(2) Uani 1 1 d . . . . .
H2N H 0.3874(16) 0.2527(9) 0.4768(18) 0.039(4) Uiso 1 1 d . . . . .
O2 O 0.37197(9) 0.39081(5) 0.63898(9) 0.0344(2) Uani 1 1 d . . . . .
C3 C 0.16306(19) 0.46017(12) 0.6303(2) 0.0659(5) Uani 1 1 d . . . . .
H3A H 0.146341 0.453757 0.528061 0.099 Uiso 1 1 calc R U . . .
H3B H 0.115567 0.509366 0.653070 0.099 Uiso 1 1 calc R U . . .
H3C H 0.126482 0.412551 0.671493 0.099 Uiso 1 1 calc R U . . .
F3 F 0.75946(9) 0.31039(6) 0.61470(13) 0.0652(3) Uani 1 1 d . . . . .
O3 O 0.37262(9) 0.21650(6) 0.77476(8) 0.0357(2) Uani 1 1 d . . . . .
C10 C 0.06062(16) 0.20175(11) 0.73223(19) 0.0546(4) Uani 1 1 d . . . . .
H10A H 0.134033 0.211978 0.816039 0.082 Uiso 1 1 calc R U . . .
H10B H -0.020513 0.176904 0.760097 0.082 Uiso 1 1 calc R U . . .
H10C H 0.032610 0.253357 0.683762 0.082 Uiso 1 1 calc R U . . .
C11 C 0.66671(14) 0.26220(8) 0.65422(15) 0.0377(3) Uani 1 1 d . . . . .
C4 C 0.3487(2) 0.46821(12) 0.84758(17) 0.0639(5) Uani 1 1 d . . . . .
H4A H 0.313132 0.417935 0.881558 0.096 Uiso 1 1 calc R U . . .
H4B H 0.302662 0.515236 0.880261 0.096 Uiso 1 1 calc R U . . .
H4C H 0.449999 0.471856 0.883890 0.096 Uiso 1 1 calc R U . . .
O4 O 0.22046(9) 0.18699(5) 0.56949(9) 0.0319(2) Uani 1 1 d . . . . .
C5 C 0.3793(2) 0.53889(10) 0.6256(2) 0.0667(5) Uani 1 1 d . . . . .
H5A H 0.479719 0.542854 0.666451 0.100 Uiso 1 1 calc R U . . .
H5B H 0.332607 0.589126 0.645008 0.100 Uiso 1 1 calc R U . . .
H5C H 0.365129 0.531102 0.523783 0.100 Uiso 1 1 calc R U . . .
C6 C 0.33834(12) 0.21619(7) 0.64792(11) 0.0264(2) Uani 1 1 d . . . . .
C7 C 0.11596(13) 0.14448(8) 0.63436(14) 0.0341(3) Uani 1 1 d . . . . .
C8 C 0.18147(16) 0.06824(9) 0.70731(17) 0.0482(4) Uani 1 1 d . . . . .
H8A H 0.225752 0.036955 0.642858 0.072 Uiso 1 1 calc R U . . .
H8B H 0.108893 0.035002 0.735663 0.072 Uiso 1 1 calc R U . . .
H8C H 0.252205 0.083364 0.790679 0.072 Uiso 1 1 calc R U . . .
C9 C 0.00237(16) 0.12363(10) 0.50725(17) 0.0498(4) Uani 1 1 d . . . . .
H9A H -0.034543 0.173885 0.458890 0.075 Uiso 1 1 calc R U . . .
H9B H -0.073393 0.094353 0.537685 0.075 Uiso 1 1 calc R U . . .
H9C H 0.041608 0.089161 0.443012 0.075 Uiso 1 1 calc R U . . .

loop_
_atom_site_aniso_label
_atom_site_aniso_U_11
_atom_site_aniso_U_22
_atom_site_aniso_U_33
_atom_site_aniso_U_23
_atom_site_aniso_U_13
_atom_site_aniso_U_12
C1 0.0314(6) 0.0274(6) 0.0339(6) 0.0035(5) 0.0067(5) -0.0026(5)
F1 0.0484(5) 0.0643(6) 0.0479(5) 0.0138(4) -0.0051(4) 0.0110(4)
N1 0.0273(5) 0.0294(5) 0.0322(5) 0.0001(4) 0.0051(4) 0.0000(4)
O1 0.0390(5) 0.0357(5) 0.0682(7) -0.0084(5) 0.0002(5) -0.0094(4)
C2 0.0492(8) 0.0303(6) 0.0402(7) 0.0003(5) 0.0173(6) 0.0097(6)
F2 0.0515(5) 0.0490(5) 0.0744(6) -0.0081(4) 0.0143(5) 0.0184(4)
N2 0.0333(5) 0.0308(5) 0.0209(5) -0.0008(4) 0.0040(4) -0.0034(4)
O2 0.0327(5) 0.0299(4) 0.0400(5) -0.0031(4) 0.0060(4) 0.0041(4)
C3 0.0504(10) 0.0707(12) 0.0767(12) -0.0095(9) 0.0137(9) 0.0249(9)
F3 0.0354(5) 0.0610(6) 0.1056(8) 0.0296(5) 0.0293(5) 0.0050(4)
O3 0.0358(5) 0.0496(5) 0.0213(4) -0.0014(4) 0.0054(3) -0.0032(4)
C10 0.0356(7) 0.0676(10) 0.0639(10) -0.0180(8) 0.0180(7) 0.0007(7)
C11 0.0324(6) 0.0365(7) 0.0445(7) 0.0077(6) 0.0091(5) 0.0033(5)
C4 0.0904(14) 0.0626(11) 0.0424(9) -0.0035(8) 0.0222(9) 0.0181(10)
O4 0.0321(4) 0.0360(5) 0.0260(4) 0.0003(3) 0.0028(3) -0.0056(4)
C5 0.0900(14) 0.0327(8) 0.0907(13) 0.0135(8) 0.0487(11) 0.0129(8)
C6 0.0295(6) 0.0256(5) 0.0236(5) -0.0013(4) 0.0043(4) 0.0028(4)
C7 0.0273(6) 0.0372(7) 0.0388(7) 0.0002(5) 0.0095(5) -0.0026(5)
C8 0.0423(8) 0.0450(8) 0.0577(9) 0.0152(7) 0.0115(7) -0.0033(6)
C9 0.0380(7) 0.0557(9) 0.0519(9) -0.0014(7) 0.0008(6) -0.0125(7)

loop_
_atom_type_symbol
_atom_type_description
_atom_type_scat_dispersion_real
_atom_type_scat_dispersion_imag
_atom_type_scat_source
C C 0.0033 0.0016 'International Tables Vol C Tables 4.2.6.8 and 6.1.1.4'
H H 0.0000 0.0000 'International Tables Vol C Tables 4.2.6.8 and 6.1.1.4'
F F 0.0171 0.0103 'International Tables Vol C Tables 4.2.6.8 and 6.1.1.4'
N N 0.0061 0.0033 'International Tables Vol C Tables 4.2.6.8 and 6.1.1.4'
O O 0.0106 0.0060 'International Tables Vol C Tables 4.2.6.8 and 6.1.1.4'

loop_
_geom_angle_atom_site_label_1
_geom_angle_atom_site_label_2
_geom_angle_atom_site_label_3
_geom_angle
_geom_angle_site_symmetry_1
_geom_angle_site_symmetry_3
_geom_angle_publ_flag
O1 C1 O2 128.99(12) . . ?
O1 C1 N1 121.72(12) . . ?
O2 C1 N1 109.27(10) . . ?
N2 N1 C1 121.22(10) . . ?
N2 N1 C11 117.82(10) . . ?
C1 N1 C11 118.87(10) . . ?
O2 C2 C4 109.70(11) . . ?
O2 C2 C5 108.94(11) . . ?
C4 C2 C5 114.13(15) . . ?
O2 C2 C3 101.58(12) . . ?
C4 C2 C3 110.71(14) . . ?
C5 C2 C3 111.02(15) . . ?
C6 N2 N1 118.23(9) . . ?
C6 N2 H2N 120.4(11) . . ?
N1 N2 H2N 115.1(11) . . ?
C1 O2 C2 120.00(10) . . ?
C2 C3 H3A 109.5 . . ?
C2 C3 H3B 109.5 . . ?
H3A C3 H3B 109.5 . . ?
C2 C3 H3C 109.5 . . ?
H3A C3 H3C 109.5 . . ?
H3B C3 H3C 109.5 . . ?
C7 C10 H10A 109.5 . . ?
C7 C10 H10B 109.5 . . ?
H10A C10 H10B 109.5 . . ?
C7 C10 H10C 109.5 . . ?
H10A C10 H10C 109.5 . . ?
H10B C10 H10C 109.5 . . ?
F2 C11 F3 107.75(12) . . ?
F2 C11 F1 106.79(11) . . ?
F3 C11 F1 107.23(12) . . ?
F2 C11 N1 110.12(11) . . ?
F3 C11 N1 111.22(10) . . ?
F1 C11 N1 113.46(11) . . ?
C2 C4 H4A 109.5 . . ?
C2 C4 H4B 109.5 . . ?
H4A C4 H4B 109.5 . . ?
C2 C4 H4C 109.5 . . ?
H4A C4 H4C 109.5 . . ?
H4B C4 H4C 109.5 . . ?
C6 O4 C7 121.06(9) . . ?
C2 C5 H5A 109.5 . . ?
C2 C5 H5B 109.5 . . ?
H5A C5 H5B 109.5 . . ?
C2 C5 H5C 109.5 . . ?
H5A C5 H5C 109.5 . . ?
H5B C5 H5C 109.5 . . ?
O3 C6 O4 127.36(11) . . ?
O3 C6 N2 123.56(11) . . ?
O4 C6 N2 109.07(9) . . ?
O4 C7 C8 109.14(10) . . ?
O4 C7 C9 102.10(10) . . ?
C8 C7 C9 111.12(12) . . ?
O4 C7 C10 110.20(11) . . ?
C8 C7 C10 112.92(13) . . ?
C9 C7 C10 110.83(12) . . ?
C7 C8 H8A 109.5 . . ?
C7 C8 H8B 109.5 . . ?
H8A C8 H8B 109.5 . . ?
C7 C8 H8C 109.5 . . ?
H8A C8 H8C 109.5 . . ?
H8B C8 H8C 109.5 . . ?
C7 C9 H9A 109.5 . . ?
C7 C9 H9B 109.5 . . ?
H9A C9 H9B 109.5 . . ?
C7 C9 H9C 109.5 . . ?
H9A C9 H9C 109.5 . . ?
H9B C9 H9C 109.5 . . ?

loop_
_geom_bond_atom_site_label_1
_geom_bond_atom_site_label_2
_geom_bond_distance
_geom_bond_site_symmetry_2
_geom_bond_publ_flag
C1 O1 1.1911(15) . ?
C1 O2 1.3248(15) . ?
C1 N1 1.4036(16) . ?
F1 C11 1.3258(16) . ?
N1 N2 1.3813(14) . ?
N1 C11 1.4203(16) . ?
C2 O2 1.4882(15) . ?
C2 C4 1.505(2) . ?
C2 C5 1.505(2) . ?
C2 C3 1.511(2) . ?
F2 C11 1.3197(17) . ?
N2 C6 1.3641(16) . ?
N2 H2N 0.833(16) . ?
C3 H3A 0.9800 . ?
C3 H3B 0.9800 . ?
C3 H3C 0.9800 . ?
F3 C11 1.3207(16) . ?
O3 C6 1.2092(14) . ?
C10 C7 1.5178(19) . ?
C10 H10A 0.9800 . ?
C10 H10B 0.9800 . ?
C10 H10C 0.9800 . ?
C4 H4A 0.9800 . ?
C4 H4B 0.9800 . ?
C4 H4C 0.9800 . ?
O4 C6 1.3294(14) . ?
O4 C7 1.4844(15) . ?
C5 H5A 0.9800 . ?
C5 H5B 0.9800 . ?
C5 H5C 0.9800 . ?
C7 C8 1.5125(19) . ?
C7 C9 1.5161(19) . ?
C8 H8A 0.9800 . ?
C8 H8B 0.9800 . ?
C8 H8C 0.9800 . ?
C9 H9A 0.9800 . ?
C9 H9B 0.9800 . ?
C9 H9C 0.9800 . ?
